data_4109497
loop_
_publ_author_name
'C. Adam Dyker'
'Susanne D. Riegel'
'Neil Burford'
'Michael D. Lumsden'
'Andreas Decken'

_publ_contact_author_address
;Department of Chemistry
University of New Brunswick
Fredericton, NB
E3B 6E2
Canada
;
_publ_contact_author_email adecken@unb.ca
_publ_contact_author_fax '(506) 453-4981'
_publ_contact_author_name 'Andreas Decken'
_publ_contact_author_phone '(506) 453-4875'
_publ_section_title
;
 Cyclotetraphosphinophosphonium Ions: Synthesis, Structures, and
 Pseudorotation
;
_journal_name_full 'Journal of the American Chemical Society'
_journal_page_first 7464
_journal_page_last 7474
_journal_paper_doi 10.1021/ja070764f
_journal_volume 129
_journal_year 2007
_chemical_formula_sum 'C37 H30 F3 O3 P5 S'
_chemical_formula_weight 766.52
_chemical_name_systematic
; 
 ? 
;
_space_group_IT_number 14
_symmetry_cell_setting monoclinic
_symmetry_space_group_name_Hall '-P 2ybc'
_symmetry_space_group_name_H-M 'P 1 21/c 1'
_atom_sites_solution_hydrogens geom
_atom_sites_solution_primary direct
_atom_sites_solution_secondary difmap
_audit_creation_method SHELXL-97
_cell_angle_alpha 90.00
_cell_angle_beta 92.2550(10)
_cell_angle_gamma 90.00
_cell_formula_units_Z 4
_cell_length_a 10.6004(6)
_cell_length_b 16.7110(8)
_cell_length_c 20.0606(11)
_cell_measurement_reflns_used 9418
_cell_measurement_temperature 198(2)
_cell_measurement_theta_max 28.24
_cell_measurement_theta_min 2.28
_cell_volume 3550.8(3)
_computing_cell_refinement 'Bruker SMART'
_computing_data_collection 'Bruker SMART'
_computing_data_reduction 'Bruker SAINT'
_computing_molecular_graphics 'Bruker SHELXTL'
_computing_publication_material 'Bruker SHELXTL'
_computing_structure_refinement 'SHELXL-97 (Sheldrick, 1997)'
_computing_structure_solution 'SHELXS-97 (Sheldrick, 1990)'
_diffrn_ambient_temperature 198(2)
_diffrn_measured_fraction_theta_full 0.971
_diffrn_measured_fraction_theta_max 0.971
_diffrn_measurement_device_type 'CCD area detector'
_diffrn_measurement_method 'phi and omega scans'
_diffrn_radiation_monochromator graphite
_diffrn_radiation_source 'fine-focus sealed tube'
_diffrn_radiation_type MoK\a
_diffrn_radiation_wavelength 0.71073
_diffrn_reflns_av_R_equivalents 0.0232
_diffrn_reflns_av_sigmaI/netI 0.0263
_diffrn_reflns_limit_h_max 13
_diffrn_reflns_limit_h_min -12
_diffrn_reflns_limit_k_max 20
_diffrn_reflns_limit_k_min -21
_diffrn_reflns_limit_l_max 26
_diffrn_reflns_limit_l_min -25
_diffrn_reflns_number 23629
_diffrn_reflns_theta_full 27.50
_diffrn_reflns_theta_max 27.50
_diffrn_reflns_theta_min 1.59
_exptl_absorpt_coefficient_mu 0.369
_exptl_absorpt_correction_type none
_exptl_crystal_colour Colourless
_exptl_crystal_density_diffrn 1.434
_exptl_crystal_density_meas 0
_exptl_crystal_description Rod
_exptl_crystal_F_000 1576
_exptl_crystal_size_max 0.60
_exptl_crystal_size_mid 0.20
_exptl_crystal_size_min 0.10
_refine_diff_density_max 0.432
_refine_diff_density_min -0.421
_refine_diff_density_rms 0.057
_refine_ls_extinction_method none
_refine_ls_goodness_of_fit_ref 1.053
_refine_ls_hydrogen_treatment mixed
_refine_ls_matrix_type full
_refine_ls_number_parameters 562
_refine_ls_number_reflns 7915
_refine_ls_number_restraints 0
_refine_ls_restrained_S_all 1.053
_refine_ls_R_factor_all 0.0502
_refine_ls_R_factor_gt 0.0343
_refine_ls_shift/su_max 0.001
_refine_ls_shift/su_mean 0.000
_refine_ls_structure_factor_coef Fsqd
_refine_ls_weighting_details 'calc w=1/[\s^2^(Fo^2^)+(0.0498P)^2^+1.0499P] where P=(Fo^2^+2Fc^2^)/3'
_refine_ls_weighting_scheme calc
_refine_ls_wR_factor_gt 0.0861
_refine_ls_wR_factor_ref 0.0930
_reflns_number_gt 6269
_reflns_number_total 7915
_reflns_threshold_expression >2sigma(I)
_cod_data_source_file ja070764fsi20070327_070325.cif
_cod_data_source_block nb
_cod_database_code 4109497

loop_
_symmetry_equiv_pos_as_xyz
'x, y, z'
'-x, y+1/2, -z+1/2'
'-x, -y, -z'
'x, -y-1/2, z-1/2'

loop_
_atom_site_label
_atom_site_type_symbol
_atom_site_fract_x
_atom_site_fract_y
_atom_site_fract_z
_atom_site_U_iso_or_equiv
_atom_site_adp_type
_atom_site_occupancy
_atom_site_symmetry_multiplicity
_atom_site_calc_flag
P1 P 0.47571(4) 0.21205(2) 0.95751(2) 0.02105(10) Uani 1 1 d
P2 P 0.58293(4) 0.09969(2) 0.97717(2) 0.02252(10) Uani 1 1 d
P3 P 0.76237(4) 0.15780(2) 1.01341(2) 0.02344(10) Uani 1 1 d
P4 P 0.66484(4) 0.24107(2) 1.08206(2) 0.02314(10) Uani 1 1 d
P5 P 0.59510(4) 0.31213(2) 0.99434(2) 0.02439(10) Uani 1 1 d
C1 C 0.33125(15) 0.20232(10) 1.00094(8) 0.0238(3) Uani 1 1 d
C2 C 0.32964(18) 0.15549(11) 1.05842(9) 0.0298(4) Uani 1 1 d
C3 C 0.22127(19) 0.15139(13) 1.09472(10) 0.0371(4) Uani 1 1 d
C4 C 0.11452(19) 0.19366(13) 1.07359(11) 0.0399(5) Uani 1 1 d
C5 C 0.11552(19) 0.23958(13) 1.01631(11) 0.0393(5) Uani 1 1 d
C6 C 0.22394(17) 0.24499(11) 0.97996(10) 0.0310(4) Uani 1 1 d
C7 C 0.44588(16) 0.22791(10) 0.86966(8) 0.0257(4) Uani 1 1 d
C8 C 0.3407(2) 0.19435(13) 0.83708(10) 0.0377(4) Uani 1 1 d
C9 C 0.3238(2) 0.20334(16) 0.76845(11) 0.0499(6) Uani 1 1 d
C10 C 0.4116(2) 0.24378(15) 0.73286(11) 0.0497(6) Uani 1 1 d
C11 C 0.5170(2) 0.27557(14) 0.76479(11) 0.0465(5) Uani 1 1 d
C12 C 0.5358(2) 0.26792(12) 0.83304(10) 0.0356(4) Uani 1 1 d
C13 C 0.61005(17) 0.06801(10) 0.89164(8) 0.0256(3) Uani 1 1 d
C14 C 0.5146(2) 0.02092(11) 0.86205(10) 0.0343(4) Uani 1 1 d
C15 C 0.5266(2) -0.00949(13) 0.79857(11) 0.0460(5) Uani 1 1 d
C16 C 0.6352(3) 0.00600(15) 0.76441(11) 0.0511(6) Uani 1 1 d
C17 C 0.7296(2) 0.05224(15) 0.79316(11) 0.0493(6) Uani 1 1 d
C18 C 0.7178(2) 0.08425(12) 0.85657(10) 0.0365(4) Uani 1 1 d
C19 C 0.81029(15) 0.07590(10) 1.07048(9) 0.0259(4) Uani 1 1 d
C20 C 0.80681(19) 0.07842(11) 1.13953(10) 0.0348(4) Uani 1 1 d
C21 C 0.8536(2) 0.01521(13) 1.17780(11) 0.0434(5) Uani 1 1 d
C22 C 0.9047(2) -0.05063(12) 1.14739(13) 0.0461(6) Uani 1 1 d
C23 C 0.9071(2) -0.05447(12) 1.07935(13) 0.0454(5) Uani 1 1 d
C24 C 0.86038(19) 0.00836(12) 1.04042(11) 0.0373(4) Uani 1 1 d
C25 C 0.80276(16) 0.30206(9) 1.10831(8) 0.0243(3) Uani 1 1 d
C26 C 0.86525(17) 0.35386(11) 1.06626(10) 0.0299(4) Uani 1 1 d
C27 C 0.97067(19) 0.39570(12) 1.08996(11) 0.0388(5) Uani 1 1 d
C28 C 1.0159(2) 0.38460(12) 1.15506(12) 0.0422(5) Uani 1 1 d
C29 C 0.9558(2) 0.33304(13) 1.19668(11) 0.0415(5) Uani 1 1 d
C30 C 0.84762(19) 0.29267(11) 1.17406(10) 0.0332(4) Uani 1 1 d
C31 C 0.47464(17) 0.37720(10) 1.02801(10) 0.0294(4) Uani 1 1 d
C32 C 0.3927(2) 0.41525(11) 0.98195(12) 0.0399(5) Uani 1 1 d
C33 C 0.3029(2) 0.46857(12) 1.00391(15) 0.0507(6) Uani 1 1 d
C34 C 0.2957(2) 0.48588(13) 1.07019(15) 0.0533(7) Uani 1 1 d
C35 C 0.3776(2) 0.44961(14) 1.11586(15) 0.0532(6) Uani 1 1 d
C36 C 0.4663(2) 0.39476(12) 1.09525(11) 0.0395(5) Uani 1 1 d
H2 H 0.405(2) 0.1250(13) 1.0724(11) 0.041(6) Uiso 1 1 d
H3 H 0.220(2) 0.1183(13) 1.1312(11) 0.040(6) Uiso 1 1 d
H4 H 0.041(2) 0.1909(13) 1.0990(11) 0.047(6) Uiso 1 1 d
H5 H 0.046(2) 0.2676(14) 1.0030(12) 0.050(7) Uiso 1 1 d
H6 H 0.224(2) 0.2788(13) 0.9402(11) 0.043(6) Uiso 1 1 d
H8 H 0.282(2) 0.1672(14) 0.8621(12) 0.051(7) Uiso 1 1 d
H9 H 0.254(3) 0.1800(17) 0.7479(14) 0.074(9) Uiso 1 1 d
H10 H 0.398(2) 0.2500(15) 0.6875(13) 0.054(7) Uiso 1 1 d
H11 H 0.577(3) 0.3030(17) 0.7405(14) 0.071(8) Uiso 1 1 d
H12 H 0.610(2) 0.2890(14) 0.8538(12) 0.049(7) Uiso 1 1 d
H14 H 0.445(2) 0.0099(13) 0.8841(11) 0.041(6) Uiso 1 1 d
H15 H 0.456(3) -0.0387(16) 0.7799(13) 0.063(8) Uiso 1 1 d
H16 H 0.640(2) -0.0152(15) 0.7206(13) 0.055(7) Uiso 1 1 d
H17 H 0.804(3) 0.0635(15) 0.7710(13) 0.060(7) Uiso 1 1 d
H18 H 0.783(2) 0.1152(13) 0.8753(11) 0.044(6) Uiso 1 1 d
H20 H 0.776(2) 0.1204(14) 1.1625(11) 0.049(6) Uiso 1 1 d
H21 H 0.847(2) 0.0197(15) 1.2246(13) 0.055(7) Uiso 1 1 d
H22 H 0.937(2) -0.0933(16) 1.1704(13) 0.060(7) Uiso 1 1 d
H23 H 0.943(2) -0.0974(16) 1.0572(13) 0.063(8) Uiso 1 1 d
H24 H 0.863(2) 0.0047(14) 0.9943(12) 0.048(6) Uiso 1 1 d
H26 H 0.8358(18) 0.3611(12) 1.0216(10) 0.030(5) Uiso 1 1 d
H27 H 1.014(2) 0.4310(15) 1.0595(12) 0.055(7) Uiso 1 1 d
H28 H 1.091(2) 0.4125(15) 1.1703(12) 0.055(7) Uiso 1 1 d
H29 H 0.988(2) 0.3247(14) 1.2388(12) 0.045(6) Uiso 1 1 d
H30 H 0.803(2) 0.2573(13) 1.2048(11) 0.038(6) Uiso 1 1 d
H32 H 0.401(2) 0.4066(13) 0.9380(12) 0.042(6) Uiso 1 1 d
H33 H 0.245(3) 0.4898(17) 0.9725(13) 0.069(8) Uiso 1 1 d
H34 H 0.236(3) 0.5247(18) 1.0857(14) 0.081(9) Uiso 1 1 d
H35 H 0.379(3) 0.4597(16) 1.1600(14) 0.061(8) Uiso 1 1 d
H36 H 0.524(2) 0.3698(13) 1.1286(11) 0.040(6) Uiso 1 1 d
S S 0.06436(5) 0.67132(3) 0.15065(3) 0.04228(13) Uani 1 1 d
O1 O 0.0310(2) 0.75451(10) 0.14683(9) 0.0684(5) Uani 1 1 d
O2 O 0.17024(16) 0.65204(13) 0.19418(9) 0.0660(5) Uani 1 1 d
O3 O 0.05965(17) 0.63021(10) 0.08792(7) 0.0560(4) Uani 1 1 d
C37 C -0.0680(2) 0.62796(12) 0.19322(10) 0.0397(5) Uani 1 1 d
F1 F -0.05648(14) 0.54939(7) 0.20029(7) 0.0581(4) Uani 1 1 d
F2 F -0.17758(13) 0.63972(10) 0.15956(8) 0.0687(4) Uani 1 1 d
F3 F -0.07898(15) 0.65783(9) 0.25385(7) 0.0648(4) Uani 1 1 d

loop_
_atom_site_aniso_label
_atom_site_aniso_U_11
_atom_site_aniso_U_22
_atom_site_aniso_U_33
_atom_site_aniso_U_23
_atom_site_aniso_U_13
_atom_site_aniso_U_12
P1 0.0190(2) 0.0235(2) 0.0206(2) 0.00195(16) -0.00042(16) 0.00044(15)
P2 0.0226(2) 0.0224(2) 0.0226(2) 0.00090(16) 0.00039(16) 0.00049(16)
P3 0.0213(2) 0.0249(2) 0.0239(2) -0.00037(17) -0.00057(16) 0.00126(16)
P4 0.0218(2) 0.0235(2) 0.0240(2) -0.00004(16) -0.00065(17) 0.00125(16)
P5 0.0224(2) 0.0226(2) 0.0279(2) 0.00155(17) -0.00220(17) -0.00042(16)
C1 0.0195(8) 0.0272(8) 0.0247(8) -0.0024(7) 0.0016(6) -0.0008(6)
C2 0.0274(9) 0.0360(9) 0.0261(9) 0.0023(7) 0.0015(7) 0.0030(7)
C3 0.0373(11) 0.0448(11) 0.0296(10) 0.0024(9) 0.0080(8) -0.0046(9)
C4 0.0274(10) 0.0538(12) 0.0392(11) -0.0101(9) 0.0110(9) -0.0033(9)
C5 0.0243(10) 0.0498(12) 0.0437(12) -0.0078(9) 0.0019(8) 0.0088(9)
C6 0.0272(9) 0.0340(9) 0.0316(10) 0.0000(8) -0.0023(8) 0.0037(7)
C7 0.0273(9) 0.0289(8) 0.0210(8) 0.0025(7) -0.0003(7) 0.0056(7)
C8 0.0330(11) 0.0499(12) 0.0299(10) -0.0021(9) -0.0029(8) -0.0015(9)
C9 0.0449(13) 0.0722(16) 0.0315(11) -0.0104(11) -0.0119(10) 0.0091(12)
C10 0.0652(16) 0.0621(14) 0.0215(10) 0.0037(10) -0.0014(10) 0.0238(12)
C11 0.0599(15) 0.0506(12) 0.0301(11) 0.0110(9) 0.0141(10) 0.0091(11)
C12 0.0365(11) 0.0395(10) 0.0312(10) 0.0046(8) 0.0043(8) 0.0002(8)
C13 0.0295(9) 0.0234(8) 0.0237(8) -0.0002(6) -0.0013(7) 0.0041(6)
C14 0.0376(11) 0.0313(9) 0.0337(10) -0.0022(8) -0.0009(9) -0.0027(8)
C15 0.0602(15) 0.0412(11) 0.0357(11) -0.0109(9) -0.0112(10) -0.0013(10)
C16 0.0714(17) 0.0525(13) 0.0294(11) -0.0108(10) 0.0030(11) 0.0096(12)
C17 0.0532(14) 0.0585(14) 0.0372(12) -0.0063(10) 0.0145(11) 0.0040(11)
C18 0.0351(11) 0.0406(10) 0.0341(10) -0.0036(8) 0.0056(8) -0.0012(9)
C19 0.0199(8) 0.0245(8) 0.0327(9) 0.0006(7) -0.0048(7) -0.0009(6)
C20 0.0414(11) 0.0299(9) 0.0323(10) -0.0005(8) -0.0073(8) 0.0005(8)
C21 0.0515(13) 0.0388(11) 0.0385(12) 0.0077(9) -0.0178(10) -0.0044(9)
C22 0.0431(12) 0.0307(10) 0.0625(15) 0.0136(10) -0.0212(11) -0.0008(9)
C23 0.0432(12) 0.0273(9) 0.0650(15) -0.0005(10) -0.0048(11) 0.0092(9)
C24 0.0378(11) 0.0330(9) 0.0408(12) -0.0039(9) -0.0012(9) 0.0060(8)
C25 0.0224(8) 0.0234(7) 0.0269(9) -0.0043(6) -0.0017(7) 0.0039(6)
C26 0.0262(9) 0.0313(9) 0.0320(10) -0.0003(8) -0.0026(7) 0.0028(7)
C27 0.0301(10) 0.0356(10) 0.0504(13) -0.0013(9) -0.0016(9) -0.0052(8)
C28 0.0335(11) 0.0372(10) 0.0548(13) -0.0107(10) -0.0143(10) -0.0027(9)
C29 0.0466(12) 0.0413(11) 0.0352(11) -0.0100(9) -0.0161(9) 0.0013(9)
C30 0.0379(11) 0.0312(9) 0.0301(10) -0.0037(8) -0.0042(8) -0.0005(8)
C31 0.0250(9) 0.0198(7) 0.0434(11) 0.0008(7) -0.0004(8) -0.0002(6)
C32 0.0392(11) 0.0269(9) 0.0528(14) 0.0009(9) -0.0101(10) 0.0039(8)
C33 0.0340(12) 0.0298(10) 0.0873(19) 0.0060(11) -0.0093(12) 0.0075(8)
C34 0.0370(12) 0.0291(10) 0.095(2) -0.0027(12) 0.0181(13) 0.0053(9)
C35 0.0538(15) 0.0440(12) 0.0632(17) -0.0069(12) 0.0199(12) 0.0075(11)
C36 0.0399(11) 0.0360(10) 0.0428(12) -0.0006(9) 0.0057(9) 0.0073(9)
S 0.0498(3) 0.0460(3) 0.0317(3) 0.0031(2) 0.0102(2) -0.0005(2)
O1 0.1088(16) 0.0402(9) 0.0578(11) 0.0072(8) 0.0232(11) -0.0047(9)
O2 0.0431(10) 0.0998(15) 0.0551(10) 0.0121(10) 0.0014(8) -0.0119(9)
O3 0.0680(11) 0.0669(10) 0.0339(8) -0.0044(8) 0.0126(8) 0.0153(9)
C37 0.0428(12) 0.0417(11) 0.0347(11) 0.0069(9) 0.0010(9) 0.0090(9)
F1 0.0640(9) 0.0378(7) 0.0724(9) 0.0120(6) -0.0009(7) -0.0025(6)
F2 0.0436(8) 0.0923(11) 0.0698(10) 0.0270(8) -0.0027(7) 0.0120(7)
F3 0.0839(11) 0.0715(9) 0.0410(7) -0.0033(7) 0.0276(7) -0.0034(8)

loop_
_atom_type_symbol
_atom_type_description
_atom_type_scat_dispersion_real
_atom_type_scat_dispersion_imag
_atom_type_scat_source
C C 0.0033 0.0016 'International Tables Vol C Tables 4.2.6.8 and 6.1.1.4'
H H 0.0000 0.0000 'International Tables Vol C Tables 4.2.6.8 and 6.1.1.4'
O O 0.0106 0.0060 'International Tables Vol C Tables 4.2.6.8 and 6.1.1.4'
F F 0.0171 0.0103 'International Tables Vol C Tables 4.2.6.8 and 6.1.1.4'
P P 0.1023 0.0942 'International Tables Vol C Tables 4.2.6.8 and 6.1.1.4'
S S 0.1246 0.1234 'International Tables Vol C Tables 4.2.6.8 and 6.1.1.4'

loop_
_geom_angle_atom_site_label_1
_geom_angle_atom_site_label_2
_geom_angle_atom_site_label_3
_geom_angle
C7 P1 C1 111.59(8)
C7 P1 P5 107.03(6)
C1 P1 P5 113.22(6)
C7 P1 P2 111.57(6)
C1 P1 P2 106.08(6)
P5 P1 P2 107.36(2)
C13 P2 P1 100.15(5)
C13 P2 P3 105.55(6)
P1 P2 P3 96.52(2)
C19 P3 P2 95.15(6)
C19 P3 P4 101.66(6)
P2 P3 P4 93.59(2)
C25 P4 P5 99.56(6)
C25 P4 P3 98.00(5)
P5 P4 P3 89.56(2)
C31 P5 P1 100.07(6)
C31 P5 P4 103.92(6)
P1 P5 P4 91.64(2)
C6 C1 C2 120.04(16)
C6 C1 P1 120.52(13)
C2 C1 P1 119.32(13)
C3 C2 C1 119.98(18)
C3 C2 H2 120.4(13)
C1 C2 H2 119.7(13)
C2 C3 C4 119.85(19)
C2 C3 H3 119.1(14)
C4 C3 H3 120.9(14)
C5 C4 C3 120.28(18)
C5 C4 H4 120.4(14)
C3 C4 H4 119.3(14)
C4 C5 C6 120.43(19)
C4 C5 H5 119.9(15)
C6 C5 H5 119.7(15)
C5 C6 C1 119.40(18)
C5 C6 H6 119.8(13)
C1 C6 H6 120.8(13)
C8 C7 C12 119.87(17)
C8 C7 P1 120.59(14)
C12 C7 P1 119.25(14)
C7 C8 C9 119.5(2)
C7 C8 H8 118.8(15)
C9 C8 H8 121.7(15)
C10 C9 C8 120.3(2)
C10 C9 H9 121.7(18)
C8 C9 H9 117.9(19)
C11 C10 C9 120.2(2)
C11 C10 H10 120.6(16)
C9 C10 H10 119.1(16)
C10 C11 C12 120.6(2)
C10 C11 H11 120.4(17)
C12 C11 H11 118.9(18)
C11 C12 C7 119.4(2)
C11 C12 H12 119.3(15)
C7 C12 H12 121.3(15)
C18 C13 C14 119.37(17)
C18 C13 P2 125.47(14)
C14 C13 P2 115.10(14)
C15 C14 C13 120.5(2)
C15 C14 H14 119.1(14)
C13 C14 H14 120.3(14)
C14 C15 C16 119.7(2)
C14 C15 H15 116.8(16)
C16 C15 H15 123.5(16)
C17 C16 C15 120.2(2)
C17 C16 H16 122.4(15)
C15 C16 H16 117.4(15)
C16 C17 C18 120.7(2)
C16 C17 H17 121.7(16)
C18 C17 H17 117.6(16)
C17 C18 C13 119.5(2)
C17 C18 H18 119.6(14)
C13 C18 H18 120.9(14)
C20 C19 C24 118.80(17)
C20 C19 P3 125.45(13)
C24 C19 P3 115.65(14)
C21 C20 C19 120.44(19)
C21 C20 H20 115.8(15)
C19 C20 H20 123.7(15)
C22 C21 C20 120.1(2)
C22 C21 H21 123.1(15)
C20 C21 H21 116.8(15)
C23 C22 C21 120.13(19)
C23 C22 H22 116.6(16)
C21 C22 H22 123.3(16)
C22 C23 C24 120.4(2)
C22 C23 H23 122.3(16)
C24 C23 H23 117.2(16)
C23 C24 C19 120.2(2)
C23 C24 H24 119.3(15)
C19 C24 H24 120.5(15)
C30 C25 C26 119.34(17)
C30 C25 P4 116.48(14)
C26 C25 P4 124.15(13)
C27 C26 C25 120.10(18)
C27 C26 H26 119.5(12)
C25 C26 H26 120.4(12)
C28 C27 C26 120.0(2)
C28 C27 H27 121.2(15)
C26 C27 H27 118.8(15)
C29 C28 C27 120.35(19)
C29 C28 H28 120.6(15)
C27 C28 H28 119.1(15)
C28 C29 C30 120.1(2)
C28 C29 H29 119.5(15)
C30 C29 H29 120.4(15)
C29 C30 C25 120.04(19)
C29 C30 H30 119.6(12)
C25 C30 H30 120.4(12)
C36 C31 C32 119.04(18)
C36 C31 P5 123.91(15)
C32 C31 P5 116.89(16)
C33 C32 C31 119.9(2)
C33 C32 H32 120.7(15)
C31 C32 H32 119.3(15)
C34 C33 C32 120.7(2)
C34 C33 H33 121.2(17)
C32 C33 H33 118.0(18)
C33 C34 C35 119.7(2)
C33 C34 H34 121.1(17)
C35 C34 H34 119.1(17)
C34 C35 C36 120.6(2)
C34 C35 H35 123.7(17)
C36 C35 H35 115.7(17)
C31 C36 C35 120.0(2)
C31 C36 H36 120.7(13)
C35 C36 H36 119.4(13)
O2 S O3 115.29(11)
O2 S O1 115.86(13)
O3 S O1 114.68(11)
O2 S C37 102.95(10)
O3 S C37 102.72(10)
O1 S C37 102.57(10)
F3 C37 F1 106.63(17)
F3 C37 F2 107.61(18)
F1 C37 F2 105.91(18)
F3 C37 S 112.23(15)
F1 C37 S 112.03(15)
F2 C37 S 112.04(14)

loop_
_geom_bond_atom_site_label_1
_geom_bond_atom_site_label_2
_geom_bond_distance
P1 C7 1.7978(17)
P1 C1 1.7988(17)
P1 P5 2.2072(6)
P1 P2 2.2221(6)
P2 C13 1.8290(17)
P2 P3 2.2318(6)
P3 C19 1.8429(17)
P3 P4 2.2392(6)
P4 C25 1.8419(17)
P4 P5 2.2251(6)
P5 C31 1.8267(18)
C1 C6 1.393(2)
C1 C2 1.394(2)
C2 C3 1.386(3)
C2 H2 0.98(2)
C3 C4 1.386(3)
C3 H3 0.92(2)
C4 C5 1.382(3)
C4 H4 0.95(2)
C5 C6 1.388(3)
C5 H5 0.91(2)
C6 H6 0.98(2)
C7 C8 1.388(3)
C7 C12 1.397(3)
C8 C9 1.389(3)
C8 H8 0.93(2)
C9 C10 1.373(4)
C9 H9 0.92(3)
C10 C11 1.373(4)
C10 H10 0.92(3)
C11 C12 1.382(3)
C11 H11 0.94(3)
C12 H12 0.94(2)
C13 C18 1.392(3)
C13 C14 1.396(3)
C14 C15 1.382(3)
C14 H14 0.90(2)
C15 C16 1.387(4)
C15 H15 0.96(3)
C16 C17 1.373(4)
C16 H16 0.95(3)
C17 C18 1.390(3)
C17 H17 0.94(3)
C18 H18 0.93(2)
C19 C20 1.388(3)
C19 C24 1.394(3)
C20 C21 1.386(3)
C20 H20 0.91(2)
C21 C22 1.379(3)
C21 H21 0.95(2)
C22 C23 1.368(3)
C22 H22 0.91(3)
C23 C24 1.388(3)
C23 H23 0.93(3)
C24 H24 0.93(2)
C25 C30 1.393(2)
C25 C26 1.394(3)
C26 C27 1.386(3)
C26 H26 0.95(2)
C27 C28 1.386(3)
C27 H27 0.97(3)
C28 C29 1.374(3)
C28 H28 0.96(3)
C29 C30 1.391(3)
C29 H29 0.91(2)
C30 H30 0.99(2)
C31 C36 1.387(3)
C31 C32 1.396(3)
C32 C33 1.388(3)
C32 H32 0.90(2)
C33 C34 1.366(4)
C33 H33 0.93(3)
C34 C35 1.378(4)
C34 H34 0.97(3)
C35 C36 1.387(3)
C35 H35 0.90(3)
C36 H36 0.98(2)
S O2 1.4315(18)
S O3 1.4327(16)
S O1 1.4356(18)
S C37 1.821(2)
C37 F3 1.324(2)
C37 F1 1.326(2)
C37 F2 1.335(2)
